data_7050005
loop_
_publ_author_name
'Ota, Akira'
'Ouahab, Lahc\`ene'
'Golhen, St\'ephane'
'Cador, Olivier'
'Yoshida, Yukihiro'
'Saito, Gunzi'

_publ_section_title
;
 Paramagnetic transition metal complexes with a redox-active ligand:
 M(hfac)2(EDO-EDT-TTF-py)n; [M = CuII, n= 1, 2; M = MnII, n= 2]
;
_journal_issue 9
_journal_name_full 'New Journal of Chemistry'
_journal_page_first 1135
_journal_paper_doi 10.1039/b507163a
_journal_volume 29
_journal_year 2005
_chemical_formula_sum 'C25 H13 Cu F12 N O6 S6'
_chemical_formula_weight 907.26
_chemical_name_common Cu(hfac)2(EDO-EDT-TTF-Py)
_chemical_name_systematic
;
?
;
_space_group_IT_number 2
_symmetry_cell_setting triclinic
_symmetry_space_group_name_Hall '-P 1'
_symmetry_space_group_name_H-M 'P -1'
_atom_sites_solution_hydrogens geom
_atom_sites_solution_primary direct
_atom_sites_solution_secondary difmap
_audit_creation_method SHELXL-97
_cell_angle_alpha 92.4610(10)
_cell_angle_beta 93.0480(10)
_cell_angle_gamma 105.4910(10)
_cell_formula_units_Z 4
_cell_length_a 9.29370(10)
_cell_length_b 15.1897(2)
_cell_length_c 24.3174(6)
_cell_measurement_reflns_used 11398
_cell_measurement_temperature 293(2)
_cell_measurement_theta_max 26.022
_cell_measurement_theta_min 0.998
_cell_volume 3297.64(10)
_computing_cell_refinement 'HKL Scalepack (Otwinowski & Minor 1997)'
_computing_data_collection 'Collect (Nonius BV, 1997-2000)'
_computing_data_reduction 'HKL Denzo and Scalepack (Otwinowski & Minor 1997)'
_computing_structure_refinement 'SHELXL-97 (Sheldrick, 1997)'
_computing_structure_solution 'SHELXS-97 (Sheldrick, 1997)'
_diffrn_ambient_temperature 293(2)
_diffrn_measured_fraction_theta_full 0.989
_diffrn_measured_fraction_theta_max 0.989
_diffrn_radiation_monochromator graphite
_diffrn_radiation_source 'fine-focus sealed tube'
_diffrn_radiation_type MoK\a
_diffrn_radiation_wavelength 0.71073
_diffrn_reflns_av_R_equivalents 0.0365
_diffrn_reflns_av_sigmaI/netI 0.0652
_diffrn_reflns_limit_h_max 11
_diffrn_reflns_limit_h_min -11
_diffrn_reflns_limit_k_max 18
_diffrn_reflns_limit_k_min -18
_diffrn_reflns_limit_l_max 28
_diffrn_reflns_limit_l_min -29
_diffrn_reflns_number 22071
_diffrn_reflns_theta_full 26.00
_diffrn_reflns_theta_max 26.00
_diffrn_reflns_theta_min 2.83
_exptl_absorpt_coefficient_mu 1.152
_exptl_crystal_colour 'dark green'
_exptl_crystal_density_diffrn 1.827
_exptl_crystal_density_method 'not measured'
_exptl_crystal_description block
_exptl_crystal_F_000 1804
_exptl_crystal_size_max 0.24
_exptl_crystal_size_mid 0.20
_exptl_crystal_size_min 0.12
_refine_diff_density_max 0.885
_refine_diff_density_min -0.665
_refine_diff_density_rms 0.078
_refine_ls_extinction_method none
_refine_ls_goodness_of_fit_ref 1.018
_refine_ls_hydrogen_treatment mixed
_refine_ls_matrix_type full
_refine_ls_number_parameters 919
_refine_ls_number_reflns 12843
_refine_ls_number_restraints 0
_refine_ls_restrained_S_all 1.018
_refine_ls_R_factor_all 0.1093
_refine_ls_R_factor_gt 0.0632
_refine_ls_shift/su_max 0.000
_refine_ls_shift/su_mean 0.000
_refine_ls_structure_factor_coef Fsqd
_refine_ls_weighting_details 'calc w=1/[\s^2^(Fo^2^)+(0.0812P)^2^+4.4883P] where P=(Fo^2^+2Fc^2^)/3'
_refine_ls_weighting_scheme calc
_refine_ls_wR_factor_gt 0.1553
_refine_ls_wR_factor_ref 0.1846
_reflns_number_gt 8037
_reflns_number_total 12843
_reflns_threshold_expression >2sigma(I)
_cod_data_source_file b507163a.txt
_cod_data_source_block 4
_cod_depositor_comments
;
The following automatic conversions were performed:
'_symmetry_cell_setting' value 'Triclinic' changed to 'triclinic'
according to '/home/saulius/struct/CIF-dictionaries/cif_core.dic'
dictionary named 'cif_core.dic' version 2.4.1 from 2010-06-29.

Automatic conversion script
Id: cif_fix_enum 1527 2010-12-29 10:47:43Z saulius 
;
_cod_original_cell_volume 3297.63(10)
_cod_original_sg_symbol_H-M P-1
_cod_database_code 7050005

loop_
_symmetry_equiv_pos_as_xyz
'x, y, z'
'-x, -y, -z'

loop_
_atom_site_label
_atom_site_type_symbol
_atom_site_fract_x
_atom_site_fract_y
_atom_site_fract_z
_atom_site_U_iso_or_equiv
_atom_site_adp_type
_atom_site_occupancy
_atom_site_symmetry_multiplicity
_atom_site_calc_flag
_atom_site_refinement_flags
_atom_site_disorder_assembly
_atom_site_disorder_group
Cu1A Cu 0.54474(8) 0.15755(4) 0.20622(3) 0.05180(19) Uani 1 1 d . . .
Cu1B Cu 0.97787(8) 0.30071(4) -0.19654(3) 0.0564(2) Uani 1 1 d . . .
S2A S 1.08612(16) 0.61003(10) 0.41897(7) 0.0645(4) Uani 1 1 d . . .
S1B S 0.75585(18) 0.03607(10) -0.45460(6) 0.0624(4) Uani 1 1 d . . .
S4A S 0.99923(16) 0.73417(9) 0.49954(6) 0.0564(3) Uani 1 1 d . . .
S4B S 0.49239(16) -0.23869(10) -0.51116(6) 0.0591(4) Uani 1 1 d . . .
S3B S 0.77433(16) -0.10745(10) -0.53666(6) 0.0582(4) Uani 1 1 d . . .
S5B S 0.79658(16) -0.24427(11) -0.64235(6) 0.0599(4) Uani 1 1 d . . .
S3A S 0.71975(16) 0.60054(10) 0.52470(6) 0.0577(4) Uani 1 1 d . . .
S2B S 0.42123(16) -0.11875(11) -0.42422(6) 0.0640(4) Uani 1 1 d . . .
S1A S 0.75518(19) 0.45292(10) 0.44937(6) 0.0679(4) Uani 1 1 d . . .
S6A S 0.97352(17) 0.86320(10) 0.60710(6) 0.0593(4) Uani 1 1 d . . .
S5A S 0.69445(17) 0.72703(12) 0.63197(6) 0.0678(4) Uani 1 1 d . . .
S6B S 0.51149(17) -0.37226(10) -0.61407(7) 0.0628(4) Uani 1 1 d . . .
O6A O 0.4936(4) 0.2544(2) 0.16664(16) 0.0585(9) Uani 1 1 d . . .
N1B N 0.8872(5) 0.2245(3) -0.26467(18) 0.0516(10) Uani 1 1 d . . .
N1A N 0.6341(5) 0.2427(3) 0.27064(17) 0.0461(9) Uani 1 1 d . . .
O3A O 0.5766(4) 0.0532(2) 0.24424(15) 0.0568(9) Uani 1 1 d . . .
O6B O 0.9441(5) 0.4121(2) -0.22628(16) 0.0627(10) Uani 1 1 d . . .
O4A O 0.4192(5) 0.0754(3) 0.14787(17) 0.0697(11) Uani 1 1 d . . .
O3B O 1.0342(5) 0.1986(3) -0.16362(17) 0.0656(10) Uani 1 1 d . . .
O4B O 1.0884(5) 0.3821(3) -0.13531(19) 0.0685(11) Uani 1 1 d . . .
O5A O 0.7446(4) 0.1740(3) 0.15893(17) 0.0643(10) Uani 1 1 d . . .
O5B O 0.7641(5) 0.2882(3) -0.15535(17) 0.0651(10) Uani 1 1 d . . .
O2A O 1.0227(4) 0.9151(3) 0.71437(17) 0.0648(10) Uani 1 1 d . . .
O1A O 0.7480(4) 0.7844(3) 0.73891(16) 0.0716(11) Uani 1 1 d . . .
O2B O 0.4756(5) -0.4481(3) -0.7162(2) 0.0810(13) Uani 1 1 d . . .
O1B O 0.7513(5) -0.3219(4) -0.74523(18) 0.0843(14) Uani 1 1 d . . .
C12A C 0.8026(6) 0.7961(4) 0.6873(2) 0.0565(13) Uani 1 1 d . . .
C10B C 0.6382(6) -0.2111(3) -0.5557(2) 0.0494(12) Uani 1 1 d . . .
C9B C 0.5392(6) -0.1314(3) -0.4757(2) 0.0489(12) Uani 1 1 d . . .
C25B C 0.6357(8) 0.3494(4) -0.0904(3) 0.0691(16) Uani 1 1 d . . .
C13A C 0.9280(6) 0.8557(4) 0.6762(2) 0.0539(13) Uani 1 1 d . . .
C1A C 0.7512(6) 0.2327(4) 0.3009(2) 0.0567(14) Uani 1 1 d . . .
H1A H 0.7822 0.1800 0.2945 0.068 Uiso 1 1 calc R . .
C5A C 0.5884(6) 0.3178(4) 0.2814(3) 0.0595(14) Uani 1 1 d . . .
H5A H 0.5066 0.3265 0.2608 0.071 Uiso 1 1 calc R . .
C19A C 0.4199(6) -0.0058(4) 0.1377(2) 0.0599(14) Uani 1 1 d . . .
C17A C 0.5523(6) -0.0266(3) 0.2213(2) 0.0518(12) Uani 1 1 d . . .
C10A C 0.8534(6) 0.7043(3) 0.5438(2) 0.0497(12) Uani 1 1 d . . .
C4B C 0.8458(7) 0.0878(4) -0.3218(3) 0.0693(17) Uani 1 1 d . . .
H4B H 0.8726 0.0342 -0.3302 0.083 Uiso 1 1 calc R . .
C24B C 0.7399(6) 0.3601(4) -0.1374(2) 0.0530(13) Uani 1 1 d . . .
C8B C 0.6681(6) -0.0718(3) -0.4870(2) 0.0491(12) Uani 1 1 d . . .
C23B C 0.7991(7) 0.4484(4) -0.1546(2) 0.0606(15) Uani 1 1 d . . .
H23B H 0.7749 0.4969 -0.1362 0.073 Uiso 1 1 calc R . .
C2B C 0.7068(7) 0.1923(4) -0.3410(3) 0.0638(15) Uani 1 1 d . . .
H2B H 0.6364 0.2115 -0.3625 0.077 Uiso 1 1 calc R . .
C3A C 0.7852(6) 0.3739(4) 0.3522(2) 0.0604(14) Uani 1 1 d . . .
C11A C 0.8422(6) 0.7581(4) 0.5882(2) 0.0510(12) Uani 1 1 d . . .
C22A C 0.7441(6) 0.2063(4) 0.1132(2) 0.0576(14) Uani 1 1 d . . .
C23A C 0.6437(6) 0.2524(4) 0.0903(2) 0.0621(15) Uani 1 1 d . . .
H23A H 0.6557 0.2709 0.0545 0.074 Uiso 1 1 calc R . .
C2A C 0.8288(7) 0.2962(4) 0.3411(2) 0.0636(15) Uani 1 1 d . . .
H2A H 0.9111 0.2864 0.3608 0.076 Uiso 1 1 calc R . .
C11B C 0.6471(6) -0.2674(3) -0.5988(2) 0.0508(12) Uani 1 1 d . . .
C25A C 0.4275(9) 0.3202(6) 0.0887(3) 0.086(2) Uani 1 1 d . . .
C21B C 0.9444(13) 0.5664(5) -0.2131(4) 0.105(3) Uani 1 1 d . . .
C8A C 0.8334(6) 0.5634(4) 0.4785(2) 0.0508(12) Uani 1 1 d . . .
C24A C 0.5298(6) 0.2714(4) 0.1179(2) 0.0567(13) Uani 1 1 d . . .
C1B C 0.7847(7) 0.2471(4) -0.2966(3) 0.0633(15) Uani 1 1 d . . .
H1B H 0.7641 0.3027 -0.2888 0.076 Uiso 1 1 calc R . .
C20A C 0.3508(10) -0.0455(5) 0.0803(3) 0.087(2) Uani 1 1 d . . .
C12B C 0.6938(6) -0.3236(4) -0.6943(2) 0.0576(14) Uani 1 1 d . . .
C5B C 0.9192(7) 0.1461(4) -0.2775(3) 0.0649(16) Uani 1 1 d . . .
H5B H 0.9930 0.1298 -0.2562 0.078 Uiso 1 1 calc R . .
C18A C 0.4783(7) -0.0592(4) 0.1712(3) 0.0680(16) Uani 1 1 d . . .
H18A H 0.4674 -0.1199 0.1597 0.082 Uiso 1 1 calc R . .
C4A C 0.6605(7) 0.3827(4) 0.3224(3) 0.0663(16) Uani 1 1 d . . .
H4A H 0.6241 0.4330 0.3300 0.080 Uiso 1 1 calc R . .
C22B C 0.8916(7) 0.4670(4) -0.1974(2) 0.0635(15) Uani 1 1 d . . .
C3B C 0.7337(6) 0.1090(4) -0.3533(2) 0.0545(13) Uani 1 1 d . . .
C9A C 0.9597(6) 0.6240(3) 0.4667(2) 0.0485(12) Uani 1 1 d . . .
C16A C 0.6196(7) -0.0896(4) 0.2549(3) 0.0643(15) Uani 1 1 d . . .
C13B C 0.5676(7) -0.3803(4) -0.6815(2) 0.0603(14) Uani 1 1 d . . .
C21A C 0.8670(9) 0.1935(7) 0.0784(3) 0.091(2) Uani 1 1 d . . .
C6B C 0.6383(7) 0.0435(4) -0.3985(2) 0.0619(14) Uani 1 1 d . . .
H6B H 0.5598 0.0706 -0.4122 0.074 Uiso 1 1 calc R . .
C7B C 0.5627(7) -0.0474(4) -0.3759(2) 0.0626(15) Uani 1 1 d . . .
H7B1 H 0.5171 -0.0365 -0.3422 0.075 Uiso 1 1 calc R . .
H7B2 H 0.6375 -0.0794 -0.3668 0.075 Uiso 1 1 calc R . .
C19B C 1.1216(6) 0.3570(4) -0.0890(3) 0.0638(15) Uani 1 1 d . . .
C7A C 0.9551(8) 0.5301(5) 0.3712(3) 0.086(2) Uani 1 1 d . . .
H7A1 H 0.8835 0.5602 0.3560 0.103 Uiso 1 1 calc R . .
H7A2 H 1.0090 0.5139 0.3410 0.103 Uiso 1 1 calc R . .
C6A C 0.8739(8) 0.4467(5) 0.3952(3) 0.0792(19) Uani 1 1 d . . .
H6A H 0.9514 0.4210 0.4114 0.095 Uiso 1 1 calc R . .
C18B C 1.1202(7) 0.2710(5) -0.0748(3) 0.0712(17) Uani 1 1 d . . .
H18B H 1.1445 0.2610 -0.0384 0.085 Uiso 1 1 calc R . .
C17B C 1.0828(7) 0.1982(4) -0.1142(3) 0.0633(15) Uani 1 1 d . . .
C15A C 0.9694(12) 0.9021(7) 0.7676(3) 0.135(4) Uani 1 1 d . . .
H15A H 1.0527 0.8961 0.7915 0.162 Uiso 1 1 calc R . .
H15B H 0.9486 0.9589 0.7797 0.162 Uiso 1 1 calc R . .
C16B C 1.1051(11) 0.1067(6) -0.0978(3) 0.092(2) Uani 1 1 d . . .
C14A C 0.8542(11) 0.8366(8) 0.7784(3) 0.146(5) Uani 1 1 d . . .
H14A H 0.7993 0.8635 0.8041 0.175 Uiso 1 1 calc R . .
H14B H 0.8935 0.7936 0.7987 0.175 Uiso 1 1 calc R . .
C15B C 0.5429(11) -0.4525(6) -0.7677(3) 0.108(3) Uani 1 1 d . . .
H15C H 0.5906 -0.5020 -0.7667 0.130 Uiso 1 1 calc R . .
H15D H 0.4628 -0.4696 -0.7966 0.130 Uiso 1 1 calc R . .
C14B C 0.6427(13) -0.3790(12) -0.7826(5) 0.244(10) Uani 1 1 d . . .
H14C H 0.5866 -0.3406 -0.7995 0.293 Uiso 1 1 calc R . .
H14D H 0.6960 -0.3996 -0.8116 0.293 Uiso 1 1 calc R . .
C20B C 1.1772(9) 0.4361(6) -0.0457(3) 0.085(2) Uani 1 1 d . . .
F1A F 0.7552(4) -0.0880(3) 0.23868(19) 0.0962(13) Uani 1 1 d . . .
F2A F 0.6353(6) -0.0683(3) 0.30784(17) 0.1025(14) Uani 1 1 d . . .
F12A F 0.4625(5) 0.3416(4) 0.03863(19) 0.1180(18) Uani 1 1 d . . .
F3A F 0.5401(5) -0.1760(3) 0.2486(2) 0.1074(15) Uani 1 1 d . . .
F6A F 0.2439(5) -0.1213(3) 0.0834(2) 0.1153(16) Uani 1 1 d . . .
F12B F 0.5841(7) 0.4178(4) -0.0802(3) 0.156(3) Uani 1 1 d . . .
F11B F 0.5284(6) 0.2790(4) -0.0969(3) 0.165(3) Uani 1 1 d . . .
F5A F 0.4502(7) -0.0692(5) 0.0511(2) 0.157(3) Uani 1 1 d . . .
F7A F 0.9764(6) 0.1796(6) 0.1025(2) 0.175(3) Uani 1 1 d . . .
F4A F 0.2970(8) 0.0090(4) 0.0525(2) 0.152(3) Uani 1 1 d . . .
F2B F 1.0026(8) 0.0374(3) -0.1235(2) 0.136(2) Uani 1 1 d . . .
F11A F 0.4281(10) 0.3958(5) 0.1146(2) 0.177(3) Uani 1 1 d . . .
F8B F 0.8982(8) 0.5713(4) -0.2661(3) 0.148(2) Uani 1 1 d . . .
F10B F 0.7069(7) 0.3401(6) -0.0448(2) 0.163(3) Uani 1 1 d . . .
F10A F 0.2922(6) 0.2719(6) 0.0861(3) 0.189(4) Uani 1 1 d . . .
F4B F 1.1148(10) 0.4979(5) -0.0499(3) 0.203(4) Uani 1 1 d . . .
F9A F 0.8995(11) 0.2452(8) 0.0413(4) 0.258(6) Uani 1 1 d . . .
F9B F 0.8948(11) 0.6223(3) -0.1848(3) 0.232(5) Uani 1 1 d . . .
F8A F 0.8226(9) 0.1195(9) 0.0481(4) 0.251(6) Uani 1 1 d . . .
F1B F 1.2309(8) 0.0973(5) -0.1124(3) 0.174(3) Uani 1 1 d . . .
F6B F 1.1623(10) 0.4124(4) 0.0045(3) 0.186(3) Uani 1 1 d . . .
F7B F 1.0883(9) 0.5945(4) -0.2136(4) 0.180(3) Uani 1 1 d . . .
F5B F 1.3149(8) 0.4703(6) -0.0449(4) 0.244(5) Uani 1 1 d . . .
F3B F 1.0920(7) 0.0941(3) -0.04538(19) 0.1283(19) Uani 1 1 d . . .

loop_
_atom_site_aniso_label
_atom_site_aniso_U_11
_atom_site_aniso_U_22
_atom_site_aniso_U_33
_atom_site_aniso_U_23
_atom_site_aniso_U_13
_atom_site_aniso_U_12
Cu1A 0.0666(4) 0.0420(3) 0.0440(4) 0.0013(3) -0.0016(3) 0.0110(3)
Cu1B 0.0682(4) 0.0497(4) 0.0510(4) -0.0083(3) 0.0014(3) 0.0175(3)
S2A 0.0590(8) 0.0618(9) 0.0625(10) -0.0147(7) 0.0177(7) -0.0009(7)
S1B 0.0754(9) 0.0508(8) 0.0519(9) -0.0058(6) 0.0106(7) 0.0014(7)
S4A 0.0628(8) 0.0452(7) 0.0557(9) -0.0043(6) 0.0117(6) 0.0047(6)
S4B 0.0621(8) 0.0503(8) 0.0586(9) -0.0062(6) 0.0132(7) 0.0039(6)
S3B 0.0584(8) 0.0536(8) 0.0582(9) -0.0048(6) 0.0156(7) 0.0065(6)
S5B 0.0586(8) 0.0669(9) 0.0518(9) -0.0042(7) 0.0065(6) 0.0135(7)
S3A 0.0568(8) 0.0584(8) 0.0532(9) -0.0053(6) 0.0116(6) 0.0069(6)
S2B 0.0540(8) 0.0728(10) 0.0585(9) -0.0108(7) 0.0128(7) 0.0064(7)
S1A 0.0860(10) 0.0498(8) 0.0544(9) -0.0066(6) 0.0177(8) -0.0061(7)
S6A 0.0735(9) 0.0497(8) 0.0518(9) -0.0018(6) 0.0082(7) 0.0114(7)
S5A 0.0595(9) 0.0860(11) 0.0490(9) -0.0118(7) 0.0062(7) 0.0062(8)
S6B 0.0705(9) 0.0526(8) 0.0614(9) -0.0026(7) 0.0109(7) 0.0097(7)
O6A 0.075(2) 0.057(2) 0.052(2) 0.0090(18) 0.0118(19) 0.0287(19)
N1B 0.058(3) 0.047(2) 0.050(3) -0.0029(19) 0.006(2) 0.014(2)
N1A 0.054(2) 0.042(2) 0.042(2) -0.0009(18) 0.0064(19) 0.0114(19)
O3A 0.081(3) 0.0389(19) 0.047(2) -0.0018(16) -0.0056(18) 0.0123(18)
O6B 0.088(3) 0.050(2) 0.052(2) -0.0033(17) 0.017(2) 0.019(2)
O4A 0.086(3) 0.054(2) 0.062(3) 0.0004(19) -0.017(2) 0.012(2)
O3B 0.088(3) 0.065(2) 0.050(2) -0.0062(19) 0.000(2) 0.035(2)
O4B 0.075(3) 0.058(2) 0.069(3) -0.011(2) -0.001(2) 0.016(2)
O5A 0.071(2) 0.075(3) 0.055(3) 0.006(2) 0.0035(19) 0.032(2)
O5B 0.080(3) 0.049(2) 0.068(3) -0.0021(19) 0.017(2) 0.018(2)
O2A 0.067(2) 0.065(2) 0.057(3) -0.0116(19) 0.0007(19) 0.011(2)
O1A 0.062(2) 0.101(3) 0.044(2) -0.006(2) 0.0044(18) 0.009(2)
O2B 0.074(3) 0.085(3) 0.076(3) -0.028(2) 0.000(2) 0.014(2)
O1B 0.069(3) 0.128(4) 0.053(3) -0.019(3) 0.005(2) 0.025(3)
C12A 0.054(3) 0.068(4) 0.046(3) -0.006(3) 0.003(2) 0.016(3)
C10B 0.055(3) 0.047(3) 0.046(3) 0.003(2) 0.006(2) 0.013(2)
C9B 0.049(3) 0.051(3) 0.044(3) -0.004(2) 0.002(2) 0.010(2)
C25B 0.079(4) 0.064(4) 0.066(4) 0.003(3) 0.019(3) 0.020(3)
C13A 0.061(3) 0.054(3) 0.046(3) -0.010(2) -0.001(3) 0.017(3)
C1A 0.073(4) 0.048(3) 0.050(3) -0.003(2) 0.000(3) 0.020(3)
C5A 0.057(3) 0.056(3) 0.065(4) -0.010(3) 0.005(3) 0.016(3)
C19A 0.064(3) 0.051(3) 0.057(4) -0.005(3) 0.000(3) 0.003(3)
C17A 0.055(3) 0.045(3) 0.053(3) 0.002(2) 0.011(2) 0.009(2)
C10A 0.059(3) 0.046(3) 0.046(3) 0.004(2) 0.005(2) 0.016(2)
C4B 0.084(4) 0.061(4) 0.069(4) -0.017(3) -0.002(3) 0.036(3)
C24B 0.059(3) 0.052(3) 0.046(3) -0.002(2) 0.005(2) 0.012(3)
C8B 0.054(3) 0.051(3) 0.043(3) -0.001(2) 0.004(2) 0.015(2)
C23B 0.084(4) 0.048(3) 0.056(4) -0.001(3) 0.015(3) 0.027(3)
C2B 0.073(4) 0.053(3) 0.065(4) -0.003(3) -0.012(3) 0.020(3)
C3A 0.056(3) 0.060(3) 0.055(4) -0.007(3) 0.011(3) -0.001(3)
C11A 0.053(3) 0.053(3) 0.047(3) 0.001(2) -0.001(2) 0.014(2)
C22A 0.061(3) 0.059(3) 0.052(4) -0.001(3) -0.001(3) 0.016(3)
C23A 0.071(4) 0.067(4) 0.051(3) 0.015(3) 0.008(3) 0.021(3)
C2A 0.074(4) 0.060(3) 0.054(4) -0.008(3) -0.010(3) 0.017(3)
C11B 0.059(3) 0.045(3) 0.047(3) 0.000(2) 0.005(2) 0.012(2)
C25A 0.088(5) 0.110(6) 0.075(5) 0.033(4) 0.013(4) 0.048(5)
C21B 0.165(9) 0.057(4) 0.101(7) 0.014(4) 0.064(6) 0.033(5)
C8A 0.055(3) 0.049(3) 0.045(3) -0.003(2) 0.009(2) 0.009(2)
C24A 0.067(3) 0.050(3) 0.054(4) 0.009(3) 0.005(3) 0.015(3)
C1B 0.081(4) 0.046(3) 0.065(4) -0.004(3) -0.005(3) 0.022(3)
C20A 0.103(6) 0.076(5) 0.068(5) -0.006(4) -0.008(4) 0.007(4)
C12B 0.056(3) 0.071(4) 0.048(3) -0.005(3) 0.002(3) 0.021(3)
C5B 0.065(4) 0.069(4) 0.065(4) -0.014(3) -0.007(3) 0.031(3)
C18A 0.091(4) 0.049(3) 0.061(4) -0.013(3) -0.004(3) 0.018(3)
C4A 0.075(4) 0.053(3) 0.071(4) -0.015(3) 0.017(3) 0.018(3)
C22B 0.092(4) 0.045(3) 0.054(4) -0.004(3) 0.008(3) 0.021(3)
C3B 0.061(3) 0.057(3) 0.043(3) -0.007(2) 0.002(2) 0.013(3)
C9A 0.054(3) 0.048(3) 0.040(3) -0.004(2) 0.006(2) 0.007(2)
C16A 0.075(4) 0.047(3) 0.075(4) 0.000(3) 0.005(3) 0.022(3)
C13B 0.068(4) 0.061(3) 0.053(4) -0.014(3) -0.003(3) 0.023(3)
C21A 0.092(5) 0.155(8) 0.044(4) 0.008(5) 0.014(4) 0.059(5)
C6B 0.066(3) 0.064(4) 0.052(3) -0.006(3) 0.002(3) 0.013(3)
C7B 0.069(4) 0.067(4) 0.045(3) -0.006(3) 0.005(3) 0.008(3)
C19B 0.060(3) 0.072(4) 0.059(4) -0.017(3) 0.005(3) 0.022(3)
C7A 0.105(5) 0.076(4) 0.053(4) -0.022(3) 0.024(4) -0.016(4)
C6A 0.085(4) 0.070(4) 0.068(4) -0.017(3) 0.017(3) -0.004(3)
C18B 0.081(4) 0.085(5) 0.049(4) -0.004(3) 0.001(3) 0.028(4)
C17B 0.071(4) 0.071(4) 0.053(4) 0.002(3) 0.009(3) 0.027(3)
C15A 0.152(8) 0.160(9) 0.039(4) -0.021(5) 0.003(5) -0.049(7)
C16B 0.142(7) 0.089(6) 0.067(5) 0.007(4) 0.002(5) 0.068(6)
C14A 0.122(7) 0.209(11) 0.043(5) -0.035(6) 0.012(4) -0.057(7)
C15B 0.132(7) 0.116(7) 0.061(5) -0.021(5) -0.009(5) 0.014(6)
C14B 0.140(9) 0.37(2) 0.105(9) -0.142(12) 0.061(7) -0.114(12)
C20B 0.086(5) 0.098(6) 0.070(5) -0.029(4) -0.007(4) 0.030(5)
F1A 0.077(2) 0.108(3) 0.117(4) 0.021(3) 0.018(2) 0.046(2)
F2A 0.163(4) 0.109(3) 0.062(3) 0.011(2) 0.001(3) 0.083(3)
F12A 0.130(4) 0.179(5) 0.080(3) 0.060(3) 0.021(3) 0.090(4)
F3A 0.108(3) 0.054(2) 0.154(4) 0.025(2) -0.013(3) 0.012(2)
F6A 0.124(4) 0.092(3) 0.099(4) -0.011(3) -0.028(3) -0.016(3)
F12B 0.217(6) 0.114(4) 0.183(6) 0.048(4) 0.142(5) 0.095(4)
F11B 0.133(4) 0.129(4) 0.194(6) -0.048(4) 0.105(4) -0.040(4)
F5A 0.144(5) 0.247(7) 0.070(3) -0.045(4) 0.008(3) 0.044(5)
F7A 0.099(4) 0.365(10) 0.097(4) 0.027(5) 0.020(3) 0.121(5)
F4A 0.256(7) 0.093(3) 0.090(4) -0.007(3) -0.083(4) 0.038(4)
F2B 0.239(7) 0.078(3) 0.102(4) -0.004(3) -0.017(4) 0.068(4)
F11A 0.320(10) 0.175(6) 0.112(4) 0.022(4) 0.019(5) 0.197(7)
F8B 0.241(7) 0.104(4) 0.124(5) 0.053(3) 0.054(5) 0.075(4)
F10B 0.157(5) 0.286(9) 0.069(3) 0.053(4) 0.031(3) 0.088(6)
F10A 0.077(3) 0.265(9) 0.241(8) 0.155(7) 0.010(4) 0.055(4)
F4B 0.312(10) 0.173(6) 0.156(6) -0.111(5) -0.119(6) 0.164(7)
F9A 0.273(9) 0.332(12) 0.298(10) 0.233(10) 0.233(9) 0.227(9)
F9B 0.451(12) 0.051(3) 0.227(7) 0.036(3) 0.237(8) 0.080(5)
F8A 0.158(6) 0.384(14) 0.205(9) -0.168(10) 0.022(6) 0.089(8)
F1B 0.173(5) 0.188(6) 0.224(7) 0.079(5) 0.076(5) 0.138(5)
F6B 0.314(10) 0.138(5) 0.077(4) -0.042(4) 0.003(5) 0.020(6)
F7B 0.189(7) 0.084(4) 0.240(9) 0.029(4) 0.064(6) -0.024(4)
F5B 0.113(5) 0.233(8) 0.320(12) -0.189(8) 0.035(6) -0.039(5)
F3B 0.226(6) 0.111(4) 0.066(3) 0.014(3) 0.000(3) 0.076(4)

loop_
_atom_type_symbol
_atom_type_description
_atom_type_scat_dispersion_real
_atom_type_scat_dispersion_imag
_atom_type_scat_source
C C 0.0033 0.0016 'International Tables Vol C Tables 4.2.6.8 and 6.1.1.4'
H H 0.0000 0.0000 'International Tables Vol C Tables 4.2.6.8 and 6.1.1.4'
N N 0.0061 0.0033 'International Tables Vol C Tables 4.2.6.8 and 6.1.1.4'
O O 0.0106 0.0060 'International Tables Vol C Tables 4.2.6.8 and 6.1.1.4'
Cu Cu 0.3201 1.2651 'International Tables Vol C Tables 4.2.6.8 and 6.1.1.4'
S S 0.1246 0.1234 'International Tables Vol C Tables 4.2.6.8 and 6.1.1.4'
F F 0.0171 0.0103 'International Tables Vol C Tables 4.2.6.8 and 6.1.1.4'

loop_
_geom_angle_atom_site_label_1
_geom_angle_atom_site_label_2
_geom_angle_atom_site_label_3
_geom_angle
_geom_angle_site_symmetry_1
_geom_angle_site_symmetry_3
_geom_angle_publ_flag
O6A Cu1A O3A 174.54(17) . . ?
O6A Cu1A O4A 85.03(17) . . ?
O3A Cu1A O4A 90.65(16) . . ?
O6A Cu1A N1A 91.89(17) . . ?
O3A Cu1A N1A 91.71(16) . . ?
O4A Cu1A N1A 168.75(18) . . ?
O6A Cu1A O5A 89.42(15) . . ?
O3A Cu1A O5A 94.06(16) . . ?
O4A Cu1A O5A 91.71(18) . . ?
N1A Cu1A O5A 99.09(16) . . ?
O4B Cu1B O3B 89.46(17) . . ?
O4B Cu1B O6B 85.09(17) . . ?
O3B Cu1B O6B 173.36(18) . . ?
O4B Cu1B N1B 172.67(18) . . ?
O3B Cu1B N1B 92.18(17) . . ?
O6B Cu1B N1B 92.75(17) . . ?
O4B Cu1B O5B 90.19(16) . . ?
O3B Cu1B O5B 98.03(16) . . ?
O6B Cu1B O5B 85.81(15) . . ?
N1B Cu1B O5B 96.65(16) . . ?
C9A S2A C7A 97.6(3) . . ?
C8B S1B C6B 102.9(3) . . ?
C10A S4A C9A 94.2(2) . . ?
C9B S4B C10B 95.2(2) . . ?
C8B S3B C10B 94.5(2) . . ?
C12B S5B C11B 92.4(3) . . ?
C10A S3A C8A 94.1(2) . . ?
C9B S2B C7B 97.3(3) . . ?
C8A S1A C6A 102.3(3) . . ?
C13A S6A C11A 91.5(3) . . ?
C12A S5A C11A 91.7(3) . . ?
C13B S6B C11B 92.1(3) . . ?
C24A O6A Cu1A 122.9(3) . . ?
C1B N1B C5B 117.7(5) . . ?
C1B N1B Cu1B 120.7(4) . . ?
C5B N1B Cu1B 121.5(4) . . ?
C1A N1A C5A 117.6(5) . . ?
C1A N1A Cu1A 121.2(3) . . ?
C5A N1A Cu1A 120.7(4) . . ?
C17A O3A Cu1A 123.5(4) . . ?
C22B O6B Cu1B 121.7(4) . . ?
C19A O4A Cu1A 124.8(4) . . ?
C17B O3B Cu1B 125.2(4) . . ?
C19B O4B Cu1B 125.0(4) . . ?
C22A O5A Cu1A 118.5(4) . . ?
C24B O5B Cu1B 117.1(4) . . ?
C13A O2A C15A 110.4(5) . . ?
C12A O1A C14A 109.5(5) . . ?
C13B O2B C15B 109.7(6) . . ?
C12B O1B C14B 108.4(6) . . ?
C13A C12A O1A 125.2(5) . . ?
C13A C12A S5A 117.7(4) . . ?
O1A C12A S5A 117.1(4) . . ?
C11B C10B S4B 122.0(4) . . ?
C11B C10B S3B 123.7(4) . . ?
S4B C10B S3B 114.2(3) . . ?
C8B C9B S2B 127.4(4) . . ?
C8B C9B S4B 117.1(4) . . ?
S2B C9B S4B 115.2(3) . . ?
F11B C25B F12B 108.5(7) . . ?
F11B C25B F10B 105.0(7) . . ?
F12B C25B F10B 104.8(7) . . ?
F11B C25B C24B 113.0(6) . . ?
F12B C25B C24B 115.0(6) . . ?
F10B C25B C24B 109.9(6) . . ?
C12A C13A O2A 124.8(5) . . ?
C12A C13A S6A 118.0(4) . . ?
O2A C13A S6A 117.1(4) . . ?
N1A C1A C2A 123.3(5) . . ?
N1A C5A C4A 121.3(5) . . ?
O4A C19A C18A 126.9(6) . . ?
O4A C19A C20A 114.2(6) . . ?
C18A C19A C20A 118.8(6) . . ?
O3A C17A C18A 128.1(5) . . ?
O3A C17A C16A 113.0(5) . . ?
C18A C17A C16A 118.9(5) . . ?
C11A C10A S4A 122.8(4) . . ?
C11A C10A S3A 122.5(4) . . ?
S4A C10A S3A 114.6(3) . . ?
C3B C4B C5B 120.2(5) . . ?
O5B C24B C23B 127.4(5) . . ?
O5B C24B C25B 115.1(5) . . ?
C23B C24B C25B 117.5(5) . . ?
C9B C8B S3B 117.6(4) . . ?
C9B C8B S1B 128.6(4) . . ?
S3B C8B S1B 113.6(3) . . ?
C22B C23B C24B 123.2(5) . . ?
C1B C2B C3B 119.7(5) . . ?
C2A C3A C4A 116.8(5) . . ?
C2A C3A C6A 120.6(6) . . ?
C4A C3A C6A 122.7(6) . . ?
C10A C11A S6A 123.0(4) . . ?
C10A C11A S5A 122.1(4) . . ?
S6A C11A S5A 114.9(3) . . ?
O5A C22A C23A 128.2(5) . . ?
O5A C22A C21A 114.4(5) . . ?
C23A C22A C21A 117.4(6) . . ?
C24A C23A C22A 123.8(6) . . ?
C3A C2A C1A 120.0(6) . . ?
C10B C11B S6B 121.6(4) . . ?
C10B C11B S5B 123.1(4) . . ?
S6B C11B S5B 115.2(3) . . ?
F10A C25A F11A 105.5(8) . . ?
F10A C25A F12A 108.1(8) . . ?
F11A C25A F12A 105.6(7) . . ?
F10A C25A C24A 110.9(7) . . ?
F11A C25A C24A 112.2(7) . . ?
F12A C25A C24A 114.1(6) . . ?
F9B C21B F7B 110.6(10) . . ?
F9B C21B F8B 106.7(9) . . ?
F7B C21B F8B 102.9(7) . . ?
F9B C21B C22B 114.8(7) . . ?
F7B C21B C22B 112.2(8) . . ?
F8B C21B C22B 108.8(8) . . ?
C9A C8A S1A 128.4(4) . . ?
C9A C8A S3A 117.5(4) . . ?
S1A C8A S3A 113.8(3) . . ?
O6A C24A C23A 129.3(5) . . ?
O6A C24A C25A 111.7(5) . . ?
C23A C24A C25A 119.1(6) . . ?
N1B C1B C2B 123.3(5) . . ?
F4A C20A F5A 107.6(8) . . ?
F4A C20A F6A 107.8(7) . . ?
F5A C20A F6A 105.0(7) . . ?
F4A C20A C19A 114.1(6) . . ?
F5A C20A C19A 110.6(6) . . ?
F6A C20A C19A 111.2(6) . . ?
C13B C12B O1B 125.0(5) . . ?
C13B C12B S5B 117.6(4) . . ?
O1B C12B S5B 117.4(4) . . ?
N1B C5B C4B 122.1(5) . . ?
C19A C18A C17A 122.4(5) . . ?
C3A C4A C5A 120.9(5) . . ?
O6B C22B C23B 128.7(5) . . ?
O6B C22B C21B 113.6(6) . . ?
C23B C22B C21B 117.7(5) . . ?
C4B C3B C2B 116.8(5) . . ?
C4B C3B C6B 122.7(5) . . ?
C2B C3B C6B 120.4(5) . . ?
C8A C9A S2A 127.9(4) . . ?
C8A C9A S4A 117.0(4) . . ?
S2A C9A S4A 114.9(3) . . ?
F2A C16A F3A 106.5(6) . . ?
F2A C16A F1A 106.9(5) . . ?
F3A C16A F1A 105.9(5) . . ?
F2A C16A C17A 114.1(5) . . ?
F3A C16A C17A 112.7(5) . . ?
F1A C16A C17A 110.2(5) . . ?
C12B C13B O2B 125.5(6) . . ?
C12B C13B S6B 118.6(4) . . ?
O2B C13B S6B 115.9(5) . . ?
F9A C21A F7A 112.7(9) . . ?
F9A C21A F8A 97.1(9) . . ?
F7A C21A F8A 99.6(9) . . ?
F9A C21A C22A 116.6(7) . . ?
F7A C21A C22A 116.9(6) . . ?
F8A C21A C22A 110.5(8) . . ?
C7B C6B C3B 110.9(5) . . ?
C7B C6B S1B 114.6(4) . . ?
C3B C6B S1B 107.8(4) . . ?
C6B C7B S2B 112.3(4) . . ?
O4B C19B C18B 128.1(6) . . ?
O4B C19B C20B 113.2(6) . . ?
C18B C19B C20B 118.7(6) . . ?
C6A C7A S2A 114.5(5) . . ?
C7A C6A C3A 113.1(6) . . ?
C7A C6A S1A 119.7(5) . . ?
C3A C6A S1A 107.5(4) . . ?
C19B C18B C17B 120.6(6) . . ?
O3B C17B C18B 127.5(6) . . ?
O3B C17B C16B 114.5(6) . . ?
C18B C17B C16B 118.0(6) . . ?
C14A C15A O2A 123.6(7) . . ?
F1B C16B F3B 110.7(7) . . ?
F1B C16B F2B 105.3(7) . . ?
F3B C16B F2B 105.2(8) . . ?
F1B C16B C17B 111.0(7) . . ?
F3B C16B C17B 113.1(6) . . ?
F2B C16B C17B 111.2(6) . . ?
C15A C14A O1A 124.7(8) . . ?
C14B C15B O2B 119.0(8) . . ?
C15B C14B O1B 122.7(12) . . ?
F4B C20B F5B 108.6(9) . . ?
F4B C20B F6B 105.3(7) . . ?
F5B C20B F6B 101.1(8) . . ?
F4B C20B C19B 114.3(7) . . ?
F5B C20B C19B 112.4(6) . . ?
F6B C20B C19B 114.0(7) . . ?

loop_
_geom_bond_atom_site_label_1
_geom_bond_atom_site_label_2
_geom_bond_distance
_geom_bond_site_symmetry_2
_geom_bond_publ_flag
Cu1A O6A 1.939(4) . ?
Cu1A O3A 1.950(3) . ?
Cu1A O4A 1.956(4) . ?
Cu1A N1A 1.982(4) . ?
Cu1A O5A 2.200(4) . ?
Cu1B O4B 1.950(4) . ?
Cu1B O3B 1.954(4) . ?
Cu1B O6B 1.961(4) . ?
Cu1B N1B 1.990(4) . ?
Cu1B O5B 2.239(4) . ?
S2A C9A 1.740(5) . ?
S2A C7A 1.800(6) . ?
S1B C8B 1.755(5) . ?
S1B C6B 1.811(6) . ?
S4A C10A 1.752(5) . ?
S4A C9A 1.761(5) . ?
S4B C9B 1.747(5) . ?
S4B C10B 1.753(5) . ?
S3B C8B 1.755(5) . ?
S3B C10B 1.762(5) . ?
S5B C12B 1.757(6) . ?
S5B C11B 1.761(5) . ?
S3A C10A 1.753(5) . ?
S3A C8A 1.756(5) . ?
S2B C9B 1.744(5) . ?
S2B C7B 1.803(6) . ?
S1A C8A 1.744(5) . ?
S1A C6A 1.778(7) . ?
S6A C13A 1.756(6) . ?
S6A C11A 1.757(5) . ?
S5A C12A 1.759(6) . ?
S5A C11A 1.759(6) . ?
S6B C13B 1.756(6) . ?
S6B C11B 1.758(5) . ?
O6A C24A 1.269(6) . ?
N1B C1B 1.322(7) . ?
N1B C5B 1.332(7) . ?
N1A C1A 1.327(7) . ?
N1A C5A 1.341(6) . ?
O3A C17A 1.270(6) . ?
O6B C22B 1.277(6) . ?
O4A C19A 1.250(7) . ?
O3B C17B 1.262(7) . ?
O4B C19B 1.254(7) . ?
O5A C22A 1.235(7) . ?
O5B C24B 1.238(6) . ?
O2A C13A 1.366(6) . ?
O2A C15A 1.413(8) . ?
O1A C12A 1.379(7) . ?
O1A C14A 1.393(8) . ?
O2B C13B 1.372(7) . ?
O2B C15B 1.435(9) . ?
O1B C12B 1.373(7) . ?
O1B C14B 1.402(10) . ?
C12A C13A 1.319(8) . ?
C10B C11B 1.345(7) . ?
C9B C8B 1.344(7) . ?
C25B F11B 1.251(8) . ?
C25B F12B 1.275(7) . ?
C25B F10B 1.292(8) . ?
C25B C24B 1.523(8) . ?
C1A C2A 1.371(8) . ?
C5A C4A 1.380(8) . ?
C19A C18A 1.364(8) . ?
C19A C20A 1.534(9) . ?
C17A C18A 1.370(8) . ?
C17A C16A 1.521(8) . ?
C10A C11A 1.351(7) . ?
C4B C3B 1.376(8) . ?
C4B C5B 1.387(8) . ?
C24B C23B 1.398(7) . ?
C23B C22B 1.376(8) . ?
C2B C1B 1.377(8) . ?
C2B C3B 1.378(7) . ?
C3A C2A 1.368(8) . ?
C3A C4A 1.374(8) . ?
C3A C6A 1.521(8) . ?
C22A C23A 1.413(8) . ?
C22A C21A 1.506(9) . ?
C23A C24A 1.369(8) . ?
C25A F10A 1.272(9) . ?
C25A F11A 1.284(10) . ?
C25A F12A 1.309(8) . ?
C25A C24A 1.518(8) . ?
C21B F9B 1.265(8) . ?
C21B F7B 1.292(11) . ?
C21B F8B 1.349(11) . ?
C21B C22B 1.529(9) . ?
C8A C9A 1.337(7) . ?
C20A F4A 1.274(9) . ?
C20A F5A 1.308(9) . ?
C20A F6A 1.313(8) . ?
C12B C13B 1.318(8) . ?
C3B C6B 1.521(7) . ?
C16A F2A 1.304(7) . ?
C16A F3A 1.321(7) . ?
C16A F1A 1.334(7) . ?
C21A F9A 1.219(9) . ?
C21A F7A 1.218(8) . ?
C21A F8A 1.275(12) . ?
C6B C7B 1.514(8) . ?
C19B C18B 1.362(9) . ?
C19B C20B 1.524(9) . ?
C7A C6A 1.454(9) . ?
C18B C17B 1.389(8) . ?
C17B C16B 1.526(9) . ?
C15A C14A 1.300(11) . ?
C16B F1B 1.281(9) . ?
C16B F3B 1.304(8) . ?
C16B F2B 1.324(10) . ?
C15B C14B 1.326(14) . ?
C20B F4B 1.233(9) . ?
C20B F5B 1.245(9) . ?
C20B F6B 1.291(10) . ?
